data_7210491
loop_
_publ_author_name
'Miller, Stuart R.'
'Horcajada, Patricia'
'Serre, Christian'

_publ_section_title
;
 Small chemical causes drastic structural effects: the case of calcium
 glutarate
;
_journal_issue 6
_journal_name_full CrystEngComm
_journal_page_first 1894
_journal_paper_doi 10.1039/c0ce00450b
_journal_volume 13
_journal_year 2011
_chemical_formula_sum 'C5 Ca O5'
_chemical_formula_weight 180.13
_space_group_IT_number 19
_symmetry_cell_setting orthorhombic
_symmetry_Int_Tables_number 19
_symmetry_space_group_name_Hall 'P 2ac 2ab'
_symmetry_space_group_name_H-M 'P 21 21 21'
_cell_angle_alpha 90.0
_cell_angle_beta 90.0
_cell_angle_gamma 90.0
_cell_formula_units_Z 4
_cell_length_a 6.78048(6)
_cell_length_b 18.42351(23)
_cell_length_c 5.86807(6)
_cell_measurement_temperature 293
_cell_volume 733.041(13)
_computing_structure_refinement GSAS
_diffrn_ambient_temperature 293
_diffrn_measurement_device_type 'Bruker D8'
_diffrn_radiation_polarisn_ratio 0.55
_diffrn_radiation_probe x-ray
_diffrn_radiation_type 'Cu K\a'
_diffrn_radiation_wavelength 1.54056
_exptl_absorpt_correction_T_max 1.00000
_exptl_absorpt_correction_T_min 1.00000
_exptl_absorpt_process_details
; GSAS Absorption/surface roughness correction: function number 0
No correction is applied.
;
_exptl_crystal_colour 'white powder'
_exptl_crystal_density_diffrn 1.632
_pd_calc_method 'Rietveld Refinement'
_pd_instr_location ' ?'
_pd_meas_2theta_range_inc 0.0159
_pd_meas_2theta_range_max 90.2064
_pd_meas_2theta_range_min 6.0
_pd_meas_number_of_points 5297
_pd_phase_name 'from C:/Documents and Settings/Stu/Bureau/hydrated Calcium glutara'
_pd_proc_2theta_range_inc 0.0159
_pd_proc_2theta_range_max 90.11684
_pd_proc_2theta_range_min 5.91044
_pd_proc_info_datetime 2009-09-29T17:15:09
_pd_proc_info_excluded_regions ' ?'
_pd_proc_ls_background_function
; GSAS Background function number 7 with 36 terms.
Linear interpolation
1: 11421.3 2: 10014.3 3: 9492.19 4: 9789.68
5: 10649.7 6: 13040.2 7: 15799.3 8: 19514.5
9: 23884.8 10: 26627.8 11: 26288.5 12: 23049.4
13: 19718.8 14: 18518.2 15: 17226.2 16: 16418.0
17: 15356.2 18: 13306.7 19: 11722.6 20: 10233.2
21: 9839.15 22: 9447.89 23: 9119.54 24: 9095.03
25: 8908.06 26: 8689.10 27: 8335.21 28: 8049.42
29: 8001.17 30: 7792.79 31: 7660.23 32: 7553.22
33: 7344.52 34: 7302.52 35: 7262.87 36: 7357.42
;
_pd_proc_ls_peak_cutoff 0.00250
_pd_proc_ls_profile_function
;
CW Profile function number 3 with 19 terms
Pseudovoigt profile coefficients as parameterized in
P. Thompson, D.E. Cox & J.B. Hastings (1987). J. Appl. Cryst.,20,79-83.
Asymmetry correction of L.W. Finger, D.E. Cox & A. P. Jephcoat (1994).
J. Appl. Cryst.,27,892-900.
Peak tails are ignored where the intensity is below 0.0025 times the peak
Aniso. broadening axis 0.0 0.0 1.0
;
_pd_proc_ls_prof_R_factor 0.0204
_pd_proc_ls_prof_wR_expected 0.0079
_pd_proc_ls_prof_wR_factor 0.0286
_pd_proc_number_of_points 5297
_pd_spec_mounting ' ?'
_refine_ls_goodness_of_fit_all 3.66
_refine_ls_matrix_type full
_refine_ls_number_parameters 75
_refine_ls_number_restraints 10
_refine_ls_R_Fsqd_factor 0.06356
_refine_ls_shift/su_max 0.04
_refine_ls_shift/su_mean 0.01
_reflns_d_resolution_high 1.089
_reflns_d_resolution_low 9.212
_reflns_limit_h_max 6
_reflns_limit_h_min 0
_reflns_limit_k_max 16
_reflns_limit_k_min 0
_reflns_limit_l_max 5
_reflns_limit_l_min 0
_reflns_number_total 383
_cod_data_source_file c0ce00450b.txt
_cod_data_source_block XYZPROF3_publ
_cod_depositor_comments
;
The following automatic conversions were performed:

'_geom_bond_publ_flag' value 'N' changed to 'n' according to the
built-in table from CIF Core dictionary named 'cif_core.dic' version
2.4.1 from 2010-06-29 (34 times).

'_geom_angle_publ_flag' value 'N'
changed to 'n' according to the built-in table from CIF Core
dictionary named 'cif_core.dic' version 2.4.1 from 2010-06-29 (38
times).

Automatic conversion script
Id: cif_fix_values 1891 2012-01-12 08:04:46Z andrius 
;
_cod_original_cell_volume 733.041(16)
_cod_database_code 7210491
_gsas_exptl_extinct_corr_t_min 1.00000
_gsas_exptl_extinct_corr_t_max 1.00000

loop_
_symmetry_equiv_pos_site_id
_symmetry_equiv_pos_as_xyz
1 +x,+y,+z
2 +x+1/2,-y+1/2,-z
3 -x,+y+1/2,-z+1/2
4 -x+1/2,-y,+z+1/2

loop_
_atom_site_type_symbol
_atom_site_label
_atom_site_fract_x
_atom_site_fract_y
_atom_site_fract_z
_atom_site_occupancy
_atom_site_thermal_displace_type
_atom_site_U_iso_or_equiv
_atom_site_symmetry_multiplicity
Ca CA1 -0.11707(30) 0.20243(8) 0.4140(4) 1.0 Uiso 0.0060(4) 4
O O5 -0.1182(8) 0.10773(25) 1.1273(8) 1.0 Uiso 0.0120(4) 4
O O1 -0.1536(8) 0.16482(29) 0.8015(7) 1.0 Uiso 0.0120(4) 4
C C5 -0.0940(13) 0.1098(4) 0.9170(15) 1.0 Uiso 0.0167(4) 4
O O2 0.2783(6) -0.18108(30) 0.9551(9) 1.0 Uiso 0.0120(4) 4
O O3 -0.0395(5) -0.18475(29) 0.8915(14) 1.0 Uiso 0.0120(4) 4
O O4 -0.0329(6) 0.27532(25) 0.0998(10) 1.0 Uiso 0.0120(4) 4
C C1 0.1195(14) -0.1480(4) 0.8966(17) 1.0 Uiso 0.0167(4) 4
C C2 0.1250(15) -0.0699(4) 0.7807(14) 1.0 Uiso 0.0167(4) 4
C C3 -0.0005(12) -0.0249(4) 0.9239(13) 1.0 Uiso 0.0167(4) 4
C C4 0.0042(14) 0.0443(4) 0.7932(12) 1.0 Uiso 0.0167(4) 4

loop_
_atom_type_symbol
_atom_type_number_in_cell
_atom_type_scat_dispersion_real
_atom_type_scat_dispersion_imag
_atom_type_scat_Cromer_Mann_a1
_atom_type_scat_Cromer_Mann_a2
_atom_type_scat_Cromer_Mann_a3
_atom_type_scat_Cromer_Mann_a4
_atom_type_scat_Cromer_Mann_b1
_atom_type_scat_Cromer_Mann_b2
_atom_type_scat_Cromer_Mann_b3
_atom_type_scat_Cromer_Mann_b4
_atom_type_scat_Cromer_Mann_c
_atom_type_scat_source
Ca 4.0 0.000 0.000 8.62660 10.4421 7.38730 0.65990 1.58990 85.7484 1.02110 178.437 1.37510 International_Tables_Vol_C
O 20.0 0.000 0.000 3.04850 13.2771 2.28680 5.70110 1.54630 0.32390 0.86700 32.9089 0.25080 International_Tables_Vol_C
C 20.0 0.000 0.000 2.31000 20.8439 1.02000 10.2075 1.58860 0.56870 0.86500 51.6512 0.21560 International_Tables_Vol_C

loop_
_geom_angle_atom_site_label_1
_geom_angle_atom_site_label_2
_geom_angle_atom_site_label_3
_geom_angle
_geom_angle_site_symmetry_1
_geom_angle_site_symmetry_3
_geom_angle_publ_flag
O5 CA1 O1 116.83(18) 1_554 1_555 n
O5 CA1 O2 145.16(18) 1_554 3_556 n
O5 CA1 O2 87.35(20) 1_554 4_554 n
O5 CA1 O3 151.90(21) 1_554 3_556 n
O5 CA1 O3 81.87(22) 1_554 4_454 n
O5 CA1 O4 82.40(14) 1_554 1_555 n
O1 CA1 O2 84.96(16) 1_555 3_556 n
O1 CA1 O2 87.42(21) 1_555 4_554 n
O1 CA1 O3 81.74(18) 1_555 3_556 n
O1 CA1 O3 84.87(23) 1_555 4_454 n
O1 CA1 O4 159.52(18) 1_555 1_555 n
O2 CA1 O2 122.35(15) 3_556 4_554 n
O2 CA1 O3 50.51(8) 3_556 3_556 n
O2 CA1 O3 72.95(16) 3_556 4_454 n
O2 CA1 O4 81.86(18) 3_556 1_555 n
O2 CA1 O3 71.85(17) 4_554 3_556 n
O2 CA1 O3 162.17(18) 4_554 4_454 n
O2 CA1 O4 86.48(18) 4_554 1_555 n
O3 CA1 O3 122.63(15) 3_556 4_454 n
O3 CA1 O4 77.78(18) 3_556 1_555 n
O3 CA1 O4 105.97(22) 4_454 1_555 n
CA1 O5 C5 131.7(5) 1_556 1_555 n
CA1 O1 C5 134.3(6) 1_555 1_555 n
O5 C5 O1 120.4(8) 1_555 1_555 n
O5 C5 C4 119.6(8) 1_555 1_555 n
O1 C5 C4 120.0(9) 1_555 1_555 n
CA1 O2 CA1 108.22(21) 3_546 4_555 n
CA1 O2 C1 97.0(5) 3_546 1_555 n
CA1 O2 C1 151.0(6) 4_555 1_555 n
CA1 O3 CA1 105.59(24) 3_546 4_455 n
CA1 O3 C1 94.0(5) 3_546 1_555 n
CA1 O3 C1 155.4(5) 4_455 1_555 n
O2 C1 O3 117.6(7) 1_555 1_555 n
O2 C1 C2 121.6(10) 1_555 1_555 n
O3 C1 C2 119.4(9) 1_555 1_555 n
C1 C2 C3 104.7(8) 1_555 1_555 n
C2 C3 C4 100.3(8) 1_555 1_555 n
C5 C4 C3 114.5(9) 1_555 1_555 n

loop_
_geom_bond_atom_site_label_1
_geom_bond_atom_site_label_2
_geom_bond_distance
_geom_bond_site_symmetry_2
_geom_bond_publ_flag
CA1 CA1 3.9478(17) 2_456 n
CA1 CA1 3.9478(17) 2_556 n
CA1 O5 2.424(5) 1_554 n
CA1 O1 2.390(4) 1_555 n
CA1 O2 2.528(6) 3_556 n
CA1 O2 2.343(5) 4_554 n
CA1 O3 2.598(6) 3_556 n
CA1 O3 2.355(5) 4_454 n
CA1 O4 2.351(6) 1_555 n
CA1 C1 2.972(8) 3_556 n
O5 CA1 2.424(5) 1_556 n
O5 C5 1.246(9) 1_555 n
O1 CA1 2.390(4) 1_555 n
O1 C5 1.284(8) 1_555 n
C5 O5 1.246(9) 1_555 n
C5 O1 1.284(8) 1_555 n
C5 C4 1.559(10) 1_555 n
O2 CA1 2.528(6) 3_546 n
O2 CA1 2.343(5) 4_555 n
O2 C1 1.284(8) 1_555 n
O3 CA1 2.598(6) 3_546 n
O3 CA1 2.355(5) 4_455 n
O3 C1 1.274(9) 1_555 n
O4 CA1 2.351(6) 1_555 n
C1 CA1 2.972(8) 3_546 n
C1 O2 1.284(8) 1_555 n
C1 O3 1.274(9) 1_555 n
C1 C2 1.591(9) 1_555 n
C2 C1 1.591(9) 1_555 n
C2 C3 1.456(11) 1_555 n
C3 C2 1.456(11) 1_555 n
C3 C4 1.487(9) 1_555 n
C4 C5 1.559(10) 1_555 n
C4 C3 1.487(9) 1_555 n
